data_4127276
loop_
_publ_author_name
'Hamze, Rasha'
'Shi, Shuyang'
'Kapper, Savannah C.'
'Muthiah Ravinson, Daniel Sylvinson'
'Estergreen, Laura'
'Jung, Moon-Chul'
'Tadle, Abegail C.'
'Haiges, Ralf'
'Djurovich, Peter I.'
'Peltier, Jesse L.'
'Jazzar, Rodolphe'
'Bertrand, Guy'
'Bradforth, Stephen E.'
'Thompson, Mark E.'

_publ_section_title
;
 &quot;Quick-Silver&quot; from a Systematic Study of Highly Luminescent,
 Two-Coordinate, d<sup>10</sup> Coinage Metal Complexes.
;
_journal_issue 21
_journal_name_full 'Journal of the American Chemical Society'
_journal_page_first 8616
_journal_page_last 8626
_journal_paper_doi 10.1021/jacs.9b03657
_journal_volume 141
_journal_year 2019
_chemical_formula_sum 'C42 H50 Ag N3 O'
_chemical_formula_weight 720.72
_chemical_name_common C42H51AgN3O
_space_group_crystal_system monoclinic
_space_group_IT_number 15
_space_group_name_Hall '-C 2yc'
_space_group_name_H-M_alt 'C 1 2/c 1'
_symmetry_space_group_name_Hall '-C 2yc'
_symmetry_space_group_name_H-M 'C 1 2/c 1'
_atom_sites_solution_hydrogens geom
_cell_angle_alpha 90
_cell_angle_beta 113.92(3)
_cell_angle_gamma 90
_cell_formula_units_Z 4
_cell_length_a 13.63(3)
_cell_length_b 23.89(4)
_cell_length_c 12.85(3)
_cell_measurement_reflns_used 9992
_cell_measurement_temperature 100.(2)
_cell_measurement_theta_max 27.5579
_cell_measurement_theta_min 2.4374
_cell_volume 3825(14)
_computing_cell_refinement 'SAINT V8.37A (Bruker AXS Inc., 2015)'
_computing_data_collection 'Bruker Instrument Service v2012.12.0.3 (Bruker AXS, 2012)'
_computing_data_reduction 'SAINT V8.37A (Bruker AXS Inc., 2015)'
_computing_molecular_graphics 'shelXle (C.B. Huebschle, rev 807)'
_computing_publication_material 'SHELXTL XL 2014/7 (Bruker AXS, 2014)'
_computing_structure_refinement 'SHELXL-2014/7 (Sheldrick, 2014)'
_computing_structure_solution 'SHELXT 2014/5 (Sheldrick, 2014)'
_diffrn_ambient_temperature 100.(2)
_diffrn_detector_area_resol_mean 8.3333
_diffrn_measured_fraction_theta_full 1.000
_diffrn_measured_fraction_theta_max 1.000
_diffrn_measurement_device_type 'Bruker APEX II CCD'
_diffrn_measurement_method 'omega- and phi-scans'
_diffrn_radiation_monochromator 'TRIUMPH curved-crystal'
_diffrn_radiation_type 'MoK\a '
_diffrn_radiation_wavelength 0.71073
_diffrn_reflns_av_R_equivalents 0.0669
_diffrn_reflns_av_unetI/netI 0.0419
_diffrn_reflns_limit_h_max 17
_diffrn_reflns_limit_h_min -17
_diffrn_reflns_limit_k_max 30
_diffrn_reflns_limit_k_min -30
_diffrn_reflns_limit_l_max 16
_diffrn_reflns_limit_l_min -16
_diffrn_reflns_number 26158
_diffrn_reflns_theta_full 27.48
_diffrn_reflns_theta_max 27.48
_diffrn_reflns_theta_min 1.71
_diffrn_source 'fine-focus tube'
_exptl_absorpt_coefficient_mu 0.561
_exptl_absorpt_correction_T_max 0.88
_exptl_absorpt_correction_T_min 0.66
_exptl_absorpt_correction_type multi-scan
_exptl_absorpt_process_details 'SADABS 2016/2 (Bruker AXS, 2016)'
_exptl_crystal_density_diffrn 1.251
_exptl_crystal_density_method 'not measured'
_exptl_crystal_description rectangular
_exptl_crystal_F_000 1512
_exptl_crystal_size_max 0.697
_exptl_crystal_size_mid 0.507
_exptl_crystal_size_min 0.241
_refine_diff_density_max 2.903
_refine_diff_density_min -2.184
_refine_ls_extinction_method none
_refine_ls_goodness_of_fit_ref 1.119
_refine_ls_hydrogen_treatment constr
_refine_ls_matrix_type full
_refine_ls_number_parameters 277
_refine_ls_number_reflns 4396
_refine_ls_number_restraints 246
_refine_ls_restrained_S_all 1.105
_refine_ls_R_factor_all 0.0738
_refine_ls_R_factor_gt 0.0646
_refine_ls_shift/su_max 0.004
_refine_ls_shift/su_mean 0.000
_refine_ls_structure_factor_coef Fsqd
_refine_ls_weighting_details 'w=1/[\s^2^(Fo^2^)+(0.0994P)^2^+20.2349P] where P=(Fo^2^+2Fc^2^)/3'
_refine_ls_weighting_scheme calc
_refine_ls_wR_factor_gt 0.1721
_refine_ls_wR_factor_ref 0.1810
_reflns_number_gt 3821
_reflns_number_total 4396
_reflns_threshold_expression 'I > 2\s(I)'
_cod_data_source_file ja9b03657_si_005.cif
_cod_data_source_block MAACAgCz
_cod_depositor_comments
;
The following automatic conversions were performed:

'_exptl_absorpt_correction_type' value 'Multi-Scan' changed to
'multi-scan' according to
/home/data/users/saulius/crontab/automatic-downloads/rss-feeds/ACS/lib/dictionaries/cif_core.dic
dictionary named 'cif_core.dic' version 2.4.2 from 2011-04-26.

Automatic conversion script
Id: cif_fix_values 4973 2017-02-22 13:04:09Z antanas 

 Adding full bibliography for 4127272--4127276.cif.
;
_cod_original_cell_volume 3825.(12)
_cod_database_code 4127276

loop_
_space_group_symop_operation_xyz
'x, y, z'
'-x, y, -z+1/2'
'x+1/2, y+1/2, z'
'-x+1/2, y+1/2, -z+1/2'
'-x, -y, -z'
'x, -y, z-1/2'
'-x+1/2, -y+1/2, -z'
'x+1/2, -y+1/2, z-1/2'

loop_
_atom_site_type_symbol
_atom_site_label
_atom_site_fract_x
_atom_site_fract_y
_atom_site_fract_z
_atom_site_U_iso_or_equiv
_atom_site_adp_type
_atom_site_calc_flag
_atom_site_refinement_flags_adp
_atom_site_refinement_flags_occupancy
_atom_site_refinement_flags_posn
_atom_site_occupancy
_atom_site_disorder_assembly
_atom_site_disorder_group
Ag Ag1 0.5 0.21633(2) 0.25 0.02458(17) Uani d TU P S 1.0 . .
N N1 0.5 0.30285(19) 0.25 0.0232(9) Uani d TU P S 1.0 . .
N N2 0.4771(3) 0.09970(13) 0.3272(3) 0.0188(6) Uani d U . . 1.0 . .
C C1 0.5225(3) 0.33737(16) 0.1770(3) 0.0232(8) Uani d U . . 1.0 . .
C C2 0.5502(4) 0.3216(2) 0.0870(4) 0.0391(11) Uani d U . . 1.0 . .
H H2 0.5563 0.2834 0.0705 0.047 Uiso calc U . R 1.0 . .
C C3 0.5683(5) 0.3641(3) 0.0231(5) 0.0547(14) Uani d U . . 1.0 . .
H H3 0.5864 0.3545 -0.0386 0.066 Uiso calc U . R 1.0 . .
C C4 0.5606(6) 0.4212(3) 0.0476(6) 0.0592(16) Uani d U . . 1.0 . .
H H4 0.5748 0.4492 0.0031 0.071 Uiso calc U . R 1.0 . .
C C5 0.5327(5) 0.4368(2) 0.1352(5) 0.0513(13) Uani d U . . 1.0 . .
H H5 0.5259 0.4752 0.1501 0.062 Uiso calc U . R 1.0 . .
C C6 0.5144(4) 0.39470(18) 0.2026(4) 0.0359(10) Uani d U . . 1.0 . .
C C7 0.5 0.1293(2) 0.25 0.0182(9) Uani d TU P S 1.0 A .
C C8 0.4809(8) 0.0396(4) 0.3372(8) 0.0165(19) Uani d U P . 0.5 A -1
H H8A 0.421 0.0271 0.3564 0.02 Uiso calc U P R 0.5 A -1
H H8B 0.5487 0.0288 0.401 0.02 Uiso calc U P R 0.5 A -1
C C9 0.4733(7) 0.0088(3) 0.2284(8) 0.0277(19) Uani d U P . 0.5 A -1
C C10 0.5450(8) 0.0395(4) 0.1817(9) 0.020(2) Uani d U P . 0.5 A -1
C C11 0.5226(11) -0.0503(3) 0.2662(16) 0.039(3) Uani d U P . 0.5 A -1
H H11A 0.5224 -0.0708 0.2001 0.059 Uiso calc U P R 0.5 A -1
H H11B 0.48 -0.0708 0.2994 0.059 Uiso calc U P R 0.5 A -1
H H11C 0.5965 -0.0465 0.3231 0.059 Uiso calc U P R 0.5 A -1
C C12 0.3565(8) 0.0040(4) 0.1449(9) 0.039(2) Uani d U P . 0.5 A -1
H H12A 0.3523 -0.0147 0.0754 0.058 Uiso calc U P R 0.5 A -1
H H12B 0.325 0.0415 0.1261 0.058 Uiso calc U P R 0.5 A -1
H H12C 0.3168 -0.0179 0.1796 0.058 Uiso calc U P R 0.5 A -1
O O1 0.5294(5) 0.0176(2) 0.0857(5) 0.0286(12) Uani d U P . 0.5 A -1
C C13 0.4580(4) 0.13118(15) 0.4141(3) 0.0244(8) Uani d U . . 1.0 . .
C C14 0.3540(4) 0.14673(19) 0.3953(4) 0.0328(9) Uani d U . . 1.0 . .
C C15 0.3399(5) 0.1759(2) 0.4825(5) 0.0484(13) Uani d U . . 1.0 . .
H H15 0.2696 0.1865 0.4731 0.058 Uiso calc U . R 1.0 . .
C C16 0.4260(6) 0.1896(2) 0.5818(4) 0.0496(13) Uani d U . . 1.0 . .
H H16 0.4145 0.209 0.6404 0.06 Uiso calc U . R 1.0 . .
C C17 0.5285(5) 0.17555(19) 0.5965(4) 0.0439(12) Uani d U . . 1.0 . .
H H17 0.5871 0.1866 0.6643 0.053 Uiso calc U . R 1.0 . .
C C18 0.5485(4) 0.14521(17) 0.5136(4) 0.0313(9) Uani d U . . 1.0 . .
C C19 0.2585(4) 0.1336(2) 0.2847(5) 0.0417(11) Uani d U . . 1.0 . .
H H20 0.2871 0.1225 0.2274 0.05 Uiso calc U . R 1.0 . .
C C21 0.1880(6) 0.1860(3) 0.2386(7) 0.0689(19) Uani d U . . 1.0 . .
H H21A 0.1364 0.179 0.1603 0.103 Uiso calc U . R 1.0 . .
H H21B 0.2335 0.2179 0.2396 0.103 Uiso calc U . R 1.0 . .
H H21C 0.1492 0.1943 0.2865 0.103 Uiso calc U . R 1.0 . .
C C22 0.1921(6) 0.0846(3) 0.2975(6) 0.0580(15) Uani d U . . 1.0 . .
H H22A 0.1312 0.0778 0.2247 0.087 Uiso calc U . R 1.0 . .
H H22B 0.1655 0.0935 0.3559 0.087 Uiso calc U . R 1.0 . .
H H22C 0.237 0.0509 0.32 0.087 Uiso calc U . R 1.0 . .
C C23 0.6600(14) 0.1343(12) 0.5314(15) 0.037(3) Uani d U P D 0.62(8) B 1
H H23 0.6576 0.1185 0.4583 0.045 Uiso calc U P R 0.62(8) B 1
C C24 0.727(2) 0.1873(13) 0.554(2) 0.062(5) Uani d U P D 0.62(8) B 1
H H24A 0.7972 0.1784 0.5533 0.094 Uiso calc U P R 0.62(8) B 1
H H24B 0.7379 0.2024 0.6288 0.094 Uiso calc U P R 0.62(8) B 1
H H24C 0.6904 0.215 0.4951 0.094 Uiso calc U P R 0.62(8) B 1
C C25 0.712(2) 0.0894(13) 0.623(3) 0.058(5) Uani d U P D 0.62(8) B 1
H H25A 0.665 0.0566 0.6066 0.087 Uiso calc U P R 0.62(8) B 1
H H25B 0.7238 0.1045 0.6978 0.087 Uiso calc U P R 0.62(8) B 1
H H25C 0.7813 0.0783 0.6225 0.087 Uiso calc U P R 0.62(8) B 1
C C23' 0.666(2) 0.1218(16) 0.530(3) 0.034(4) Uani d U P D 0.38(8) B 2
H H23' 0.6584 0.0964 0.4652 0.041 Uiso calc U P R 0.38(8) B 2
C C24' 0.737(2) 0.1714(18) 0.533(3) 0.045(7) Uani d U P D 0.38(8) B 2
H H24D 0.7025 0.1934 0.4627 0.067 Uiso calc U P R 0.38(8) B 2
H H24E 0.8066 0.1578 0.5382 0.067 Uiso calc U P R 0.38(8) B 2
H H24F 0.747 0.195 0.5986 0.067 Uiso calc U P R 0.38(8) B 2
C C25' 0.713(5) 0.089(2) 0.643(4) 0.068(10) Uani d U P D 0.38(8) B 2
H H25D 0.7841 0.0746 0.6545 0.103 Uiso calc U P R 0.38(8) B 2
H H25E 0.6658 0.0582 0.6411 0.103 Uiso calc U P R 0.38(8) B 2
H H25F 0.7208 0.1145 0.7061 0.103 Uiso calc U P R 0.38(8) B 2

loop_
_atom_site_aniso_label
_atom_site_aniso_U_11
_atom_site_aniso_U_22
_atom_site_aniso_U_33
_atom_site_aniso_U_12
_atom_site_aniso_U_13
_atom_site_aniso_U_23
Ag1 0.0407(3) 0.0087(2) 0.0273(3) 0 0.01689(19) 0
N1 0.031(2) 0.0081(19) 0.032(2) 0 0.014(2) 0
N2 0.0298(16) 0.0095(13) 0.0203(14) 0.0005(11) 0.0134(13) 0.0020(11)
C1 0.0203(17) 0.0171(17) 0.033(2) 0.0032(13) 0.0109(15) 0.0056(14)
C2 0.050(3) 0.031(2) 0.040(2) 0.003(2) 0.022(2) 0.0070(18)
C3 0.069(4) 0.053(3) 0.049(3) -0.002(3) 0.031(3) 0.019(2)
C4 0.072(4) 0.044(3) 0.059(3) -0.005(3) 0.024(3) 0.025(2)
C5 0.058(3) 0.020(2) 0.067(3) -0.007(2) 0.016(3) 0.015(2)
C6 0.035(2) 0.0145(18) 0.048(3) 0.0012(16) 0.0071(19) 0.0050(17)
C7 0.024(2) 0.013(2) 0.020(2) 0 0.0110(19) 0
C8 0.016(2) 0.015(2) 0.017(2) -0.0003(10) 0.0059(12) 0.0006(9)
C9 0.048(5) 0.009(3) 0.033(4) -0.007(3) 0.025(4) -0.004(2)
C10 0.020(2) 0.019(2) 0.020(2) 0.0003(10) 0.0077(13) -0.0005(9)
C11 0.072(11) 0.014(3) 0.044(9) 0.005(4) 0.036(8) 0.002(4)
C12 0.049(4) 0.030(4) 0.039(4) -0.012(3) 0.020(4) -0.005(3)
O1 0.044(3) 0.015(3) 0.031(3) -0.002(2) 0.020(2) -0.006(2)
C13 0.045(2) 0.0107(15) 0.0251(17) -0.0037(14) 0.0221(16) -0.0001(13)
C14 0.049(2) 0.0231(19) 0.036(2) 0.0067(17) 0.0272(18) 0.0026(16)
C15 0.083(4) 0.031(2) 0.049(3) 0.016(2) 0.044(3) 0.003(2)
C16 0.103(4) 0.023(2) 0.038(2) 0.006(2) 0.044(3) -0.0012(18)
C17 0.085(3) 0.020(2) 0.031(2) -0.013(2) 0.028(2) -0.0045(17)
C18 0.052(2) 0.0178(18) 0.0251(18) -0.0141(17) 0.0169(16) -0.0009(14)
C19 0.042(2) 0.040(3) 0.048(3) 0.011(2) 0.024(2) 0.001(2)
C21 0.053(3) 0.051(4) 0.086(5) 0.016(3) 0.011(3) 0.006(3)
C22 0.070(4) 0.044(3) 0.069(4) -0.007(3) 0.038(3) -0.018(3)
C23 0.048(4) 0.032(7) 0.027(5) -0.014(4) 0.010(3) -0.006(5)
C24 0.069(8) 0.051(8) 0.068(10) -0.032(7) 0.028(7) -0.009(7)
C25 0.043(7) 0.063(8) 0.069(10) -0.011(5) 0.024(7) 0.023(7)
C23' 0.037(5) 0.021(8) 0.043(9) -0.016(5) 0.015(5) 0.000(6)
C24' 0.052(8) 0.038(11) 0.041(11) -0.025(7) 0.014(7) 0.003(8)
C25' 0.057(12) 0.073(15) 0.072(13) -0.008(10) 0.022(9) 0.041(13)

loop_
_atom_type_symbol
_atom_type_description
_atom_type_scat_dispersion_real
_atom_type_scat_dispersion_imag
_atom_type_scat_source
C C 0.0033 0.0016 'International Tables Vol C Tables 4.2.6.8 and 6.1.1.4'
H H 0.0000 0.0000 'International Tables Vol C Tables 4.2.6.8 and 6.1.1.4'
Ag Ag -0.8971 1.1015 'International Tables Vol C Tables 4.2.6.8 and 6.1.1.4'
N N 0.0061 0.0033 'International Tables Vol C Tables 4.2.6.8 and 6.1.1.4'
O O 0.0106 0.0060 'International Tables Vol C Tables 4.2.6.8 and 6.1.1.4'

loop_
_geom_angle_atom_site_label_1
_geom_angle_atom_site_label_2
_geom_angle_atom_site_label_3
_geom_angle_site_symmetry_1
_geom_angle_site_symmetry_3
_geom_angle
N1 Ag1 C7 . . 180.0
C1 N1 C1 . 2_655 106.3(5)
C1 N1 Ag1 . . 126.9(2)
C1 N1 Ag1 2_655 . 126.9(2)
C7 N2 C8 . . 125.2(5)
C7 N2 C13 . . 117.3(3)
C8 N2 C13 . . 117.2(4)
N1 C1 C2 . . 127.6(4)
N1 C1 C6 . . 111.1(4)
C2 C1 C6 . . 121.3(4)
C3 C2 C1 . . 117.6(5)
C3 C2 H2 . . 121.2
C1 C2 H2 . . 121.2
C2 C3 C4 . . 121.7(6)
C2 C3 H3 . . 119.1
C4 C3 H3 . . 119.1
C5 C4 C3 . . 120.9(5)
C5 C4 H4 . . 119.5
C3 C4 H4 . . 119.5
C4 C5 C6 . . 119.0(5)
C4 C5 H5 . . 120.5
C6 C5 H5 . . 120.5
C5 C6 C1 . . 119.5(5)
C5 C6 C6 . 2_655 134.7(4)
C1 C6 C6 . 2_655 105.8(3)
N2 C7 N2 . 2_655 117.1(5)
N2 C7 Ag1 . . 121.5(2)
N2 C7 Ag1 2_655 . 121.5(2)
N2 C8 C9 . . 114.0(7)
N2 C8 H8A . . 108.8
C9 C8 H8A . . 108.8
N2 C8 H8B . . 108.8
C9 C8 H8B . . 108.8
H8A C8 H8B . . 107.7
C12 C9 C10 . . 114.4(8)
C12 C9 C8 . . 109.8(8)
C10 C9 C8 . . 108.0(6)
C12 C9 C11 . . 110.4(7)
C10 C9 C11 . . 107.2(10)
C8 C9 C11 . . 106.7(10)
O1 C10 C9 . . 107.6(8)
C9 C11 H11A . . 109.5
C9 C11 H11B . . 109.5
H11A C11 H11B . . 109.5
C9 C11 H11C . . 109.5
H11A C11 H11C . . 109.5
H11B C11 H11C . . 109.5
C9 C12 H12A . . 109.5
C9 C12 H12B . . 109.5
H12A C12 H12B . . 109.5
C9 C12 H12C . . 109.5
H12A C12 H12C . . 109.5
H12B C12 H12C . . 109.5
C14 C13 C18 . . 123.4(4)
C14 C13 N2 . . 119.5(4)
C18 C13 N2 . . 117.1(4)
C13 C14 C15 . . 117.1(5)
C13 C14 C19 . . 122.3(4)
C15 C14 C19 . . 120.5(5)
C16 C15 C14 . . 121.2(6)
C16 C15 H15 . . 119.4
C14 C15 H15 . . 119.4
C17 C16 C15 . . 120.5(5)
C17 C16 H16 . . 119.8
C15 C16 H16 . . 119.8
C16 C17 C18 . . 121.5(5)
C16 C17 H17 . . 119.3
C18 C17 H17 . . 119.3
C17 C18 C13 . . 116.3(5)
C17 C18 C23 . . 118.8(9)
C13 C18 C23 . . 124.8(9)
C17 C18 C23' . . 124.3(13)
C13 C18 C23' . . 119.2(13)
C14 C19 C22 . . 112.2(5)
C14 C19 C21 . . 110.8(5)
C22 C19 C21 . . 111.0(5)
C14 C19 H20 . . 107.5
C22 C19 H20 . . 107.5
C21 C19 H20 . . 107.5
C19 C21 H21A . . 109.5
C19 C21 H21B . . 109.5
H21A C21 H21B . . 109.5
C19 C21 H21C . . 109.5
H21A C21 H21C . . 109.5
H21B C21 H21C . . 109.5
C19 C22 H22A . . 109.5
C19 C22 H22B . . 109.5
H22A C22 H22B . . 109.5
C19 C22 H22C . . 109.5
H22A C22 H22C . . 109.5
H22B C22 H22C . . 109.5
C18 C23 C24 . . 113.0(13)
C18 C23 C25 . . 111.9(17)
C24 C23 C25 . . 112.2(12)
C18 C23 H23 . . 106.4
C24 C23 H23 . . 106.4
C25 C23 H23 . . 106.4
C23 C24 H24A . . 109.5
C23 C24 H24B . . 109.5
H24A C24 H24B . . 109.5
C23 C24 H24C . . 109.5
H24A C24 H24C . . 109.5
H24B C24 H24C . . 109.5
C23 C25 H25A . . 109.5
C23 C25 H25B . . 109.5
H25A C25 H25B . . 109.5
C23 C25 H25C . . 109.5
H25A C25 H25C . . 109.5
H25B C25 H25C . . 109.5
C24' C23' C25' . . 110.4(18)
C24' C23' C18 . . 108.5(18)
C25' C23' C18 . . 108.(4)
C24' C23' H23' . . 109.9
C25' C23' H23' . . 109.9
C18 C23' H23' . . 109.9
C23' C24' H24D . . 109.5
C23' C24' H24E . . 109.5
H24D C24' H24E . . 109.5
C23' C24' H24F . . 109.5
H24D C24' H24F . . 109.5
H24E C24' H24F . . 109.5
C23' C25' H25D . . 109.5
C23' C25' H25E . . 109.5
H25D C25' H25E . . 109.5
C23' C25' H25F . . 109.5
H25D C25' H25F . . 109.5
H25E C25' H25F . . 109.5

loop_
_geom_bond_atom_site_label_1
_geom_bond_atom_site_label_2
_geom_bond_site_symmetry_2
_geom_bond_distance
Ag1 N1 . 2.066(6)
Ag1 C7 . 2.080(6)
N1 C1 . 1.374(5)
N1 C1 2_655 1.374(5)
N2 C7 . 1.353(4)
N2 C8 . 1.440(10)
N2 C13 . 1.455(5)
C1 C2 . 1.405(7)
C1 C6 . 1.423(6)
C2 C3 . 1.388(7)
C2 H2 . 0.95
C3 C4 . 1.412(10)
C3 H3 . 0.95
C4 C5 . 1.377(10)
C4 H4 . 0.95
C5 C6 . 1.413(7)
C5 H5 . 0.95
C6 C6 2_655 1.424(11)
C7 N2 2_655 1.353(4)
C8 C9 . 1.547(13)
C8 H8A . 0.99
C8 H8B . 0.99
C9 C12 . 1.522(13)
C9 C10 . 1.525(14)
C9 C11 . 1.554(11)
C10 O1 . 1.275(12)
C11 H11A . 0.98
C11 H11B . 0.98
C11 H11C . 0.98
C12 H12A . 0.98
C12 H12B . 0.98
C12 H12C . 0.98
C13 C14 . 1.390(7)
C13 C18 . 1.410(6)
C14 C15 . 1.398(7)
C14 C19 . 1.520(8)
C15 C16 . 1.378(9)
C15 H15 . 0.95
C16 C17 . 1.374(9)
C16 H16 . 0.95
C17 C18 . 1.404(7)
C17 H17 . 0.95
C18 C23 . 1.47(2)
C18 C23' . 1.62(3)
C19 C22 . 1.529(9)
C19 C21 . 1.542(8)
C19 H20 . 1.0
C21 H21A . 0.98
C21 H21B . 0.98
C21 H21C . 0.98
C22 H22A . 0.98
C22 H22B . 0.98
C22 H22C . 0.98
C23 C24 . 1.519(13)
C23 C25 . 1.538(14)
C23 H23 . 1.0
C24 H24A . 0.98
C24 H24B . 0.98
C24 H24C . 0.98
C25 H25A . 0.98
C25 H25B . 0.98
C25 H25C . 0.98
C23' C24' . 1.523(15)
C23' C25' . 1.543(18)
C23' H23' . 1.0
C24' H24D . 0.98
C24' H24E . 0.98
C24' H24F . 0.98
C25' H25D . 0.98
C25' H25E . 0.98
C25' H25F . 0.98

loop_
_geom_torsion_atom_site_label_1
_geom_torsion_atom_site_label_2
_geom_torsion_atom_site_label_3
_geom_torsion_atom_site_label_4
_geom_torsion_site_symmetry_1
_geom_torsion_site_symmetry_4
_geom_torsion
C1 N1 C1 C2 2_655 . -179.9(5)
Ag1 N1 C1 C2 . . 0.1(5)
C1 N1 C1 C6 2_655 . -0.1(2)
Ag1 N1 C1 C6 . . 179.9(2)
N1 C1 C2 C3 . . 179.2(4)
C6 C1 C2 C3 . . -0.6(7)
C1 C2 C3 C4 . . 0.6(9)
C2 C3 C4 C5 . . -1.1(10)
C3 C4 C5 C6 . . 1.5(10)
C4 C5 C6 C1 . . -1.5(8)
C4 C5 C6 C6 . 2_655 179.8(7)
N1 C1 C6 C5 . . -178.8(4)
C2 C1 C6 C5 . . 1.1(7)
N1 C1 C6 C6 . 2_655 0.3(6)
C2 C1 C6 C6 . 2_655 -179.9(5)
C8 N2 C7 N2 . 2_655 3.5(5)
C13 N2 C7 N2 . 2_655 176.8(4)
C8 N2 C7 Ag1 . . -176.5(5)
C13 N2 C7 Ag1 . . -3.2(4)
C7 N2 C8 C9 . . -20.9(10)
C13 N2 C8 C9 . . 165.7(6)
N2 C8 C9 C12 . . -82.4(9)
N2 C8 C9 C10 . . 43.1(9)
N2 C8 C9 C11 . . 158.0(8)
C12 C9 C10 O1 . . -50.4(10)
C8 C9 C10 O1 . . -173.1(8)
C11 C9 C10 O1 . . 72.3(10)
C7 N2 C13 C14 . . 92.2(4)
C8 N2 C13 C14 . . -94.0(6)
C7 N2 C13 C18 . . -86.7(4)
C8 N2 C13 C18 . . 87.2(6)
C18 C13 C14 C15 . . -2.5(6)
N2 C13 C14 C15 . . 178.8(4)
C18 C13 C14 C19 . . 176.8(4)
N2 C13 C14 C19 . . -1.9(6)
C13 C14 C15 C16 . . 1.3(7)
C19 C14 C15 C16 . . -178.0(5)
C14 C15 C16 C17 . . 1.0(8)
C15 C16 C17 C18 . . -2.3(7)
C16 C17 C18 C13 . . 1.2(6)
C16 C17 C18 C23 . . 176.4(11)
C16 C17 C18 C23' . . -173.8(14)
C14 C13 C18 C17 . . 1.3(6)
N2 C13 C18 C17 . . -180.0(3)
C14 C13 C18 C23 . . -173.6(12)
N2 C13 C18 C23 . . 5.1(13)
C14 C13 C18 C23' . . 176.5(13)
N2 C13 C18 C23' . . -4.7(13)
C13 C14 C19 C22 . . 103.4(5)
C15 C14 C19 C22 . . -77.3(6)
C13 C14 C19 C21 . . -131.8(5)
C15 C14 C19 C21 . . 47.5(7)
C17 C18 C23 C24 . . -53.9(19)
C13 C18 C23 C24 . . 120.9(12)
C17 C18 C23 C25 . . 74.(2)
C13 C18 C23 C25 . . -111.4(19)
C17 C18 C23' C24' . . -69.(2)
C13 C18 C23' C24' . . 116.2(17)
C17 C18 C23' C25' . . 51.(3)
C13 C18 C23' C25' . . -124.(3)
